data_1513860
loop_
_publ_author_name
'Kortmann, Felix A.'
'Chang, Mu-Chieh'
'Otten, Edwin'
'Couzijn, Erik P. A.'
'Lutz, Martin'
'Minnaard, Adriaan J.'

_publ_section_title
;
 Consecutive dynamic resolutions of phosphine oxides
;
_journal_issue 4
_journal_name_full 'Chemical Science'
_journal_page_first 1322
_journal_paper_doi 10.1039/c3sc52913d
_journal_volume 5
_journal_year 2014
_chemical_absolute_configuration ad
_chemical_formula_moiety 'C18 H23 O2 P'
_chemical_formula_sum 'C18 H23 O2 P'
_chemical_formula_weight 302.33
_chemical_name_systematic
; 
 ? 
;
_space_group_IT_number 4
_symmetry_cell_setting monoclinic
_symmetry_space_group_name_Hall 'P 2yb'
_symmetry_space_group_name_H-M 'P 1 21 1'
_atom_sites_solution_hydrogens difmap
_atom_sites_solution_primary direct
_atom_sites_solution_secondary difmap
_audit_creation_method SHELXL-97
_cell_angle_alpha 90.00
_cell_angle_beta 114.980(2)
_cell_angle_gamma 90.00
_cell_formula_units_Z 2
_cell_length_a 8.8020(7)
_cell_length_b 10.1477(8)
_cell_length_c 10.3699(8)
_cell_measurement_reflns_used 5083
_cell_measurement_temperature 150(2)
_cell_measurement_theta_max 26.84
_cell_measurement_theta_min 2.55
_cell_volume 839.60(11)
_computing_cell_refinement 'SAINT V7.68A'
_computing_data_collection Apex2
_computing_data_reduction 'SAINT V7.68A, SADABS-2008/1'
_computing_structure_refinement 'SHELXL-97 (Sheldrick, 2008)'
_computing_structure_solution 'SHELXS-97 (Sheldrick, 2008)'
_diffrn_ambient_temperature 150(2)
_diffrn_measured_fraction_theta_full 0.990
_diffrn_measured_fraction_theta_max 0.990
_diffrn_measurement_device_type 'Bruker Kappa ApexII'
_diffrn_measurement_method '\f and \w scans'
_diffrn_radiation_monochromator graphite
_diffrn_radiation_source 'fine-focus sealed tube'
_diffrn_radiation_type MoK\a
_diffrn_radiation_wavelength 0.71073
_diffrn_reflns_av_R_equivalents 0.0255
_diffrn_reflns_av_sigmaI/netI 0.0331
_diffrn_reflns_limit_h_max 11
_diffrn_reflns_limit_h_min -11
_diffrn_reflns_limit_k_max 13
_diffrn_reflns_limit_k_min -13
_diffrn_reflns_limit_l_max 13
_diffrn_reflns_limit_l_min -12
_diffrn_reflns_number 11820
_diffrn_reflns_theta_full 27.62
_diffrn_reflns_theta_max 27.62
_diffrn_reflns_theta_min 2.17
_exptl_absorpt_coefficient_mu 0.166
_exptl_absorpt_correction_T_max 0.7456
_exptl_absorpt_correction_T_min 0.6686
_exptl_absorpt_correction_type multi-scan
_exptl_absorpt_process_details SADABS-2008/1
_exptl_crystal_colour colourless
_exptl_crystal_density_diffrn 1.196
_exptl_crystal_density_method 'not measured'
_exptl_crystal_description needle
_exptl_crystal_F_000 324
_exptl_crystal_size_max 0.48
_exptl_crystal_size_mid 0.18
_exptl_crystal_size_min 0.06
_refine_diff_density_max 0.321
_refine_diff_density_min -0.169
_refine_diff_density_rms 0.036
_refine_ls_abs_structure_details 'Flack H D (1983), Acta Cryst. A39, 876-881'
_refine_ls_abs_structure_Flack 0.03(8)
_refine_ls_extinction_method none
_refine_ls_goodness_of_fit_ref 1.023
_refine_ls_hydrogen_treatment mixed
_refine_ls_matrix_type full
_refine_ls_number_parameters 199
_refine_ls_number_reflns 3775
_refine_ls_number_restraints 1
_refine_ls_restrained_S_all 1.023
_refine_ls_R_factor_all 0.0461
_refine_ls_R_factor_gt 0.0328
_refine_ls_shift/su_max 0.001
_refine_ls_shift/su_mean 0.000
_refine_ls_structure_factor_coef Fsqd
_refine_ls_weighting_details 'calc w=1/[\s^2^(Fo^2^)+(0.0431P)^2^+0.0730P] where P=(Fo^2^+2Fc^2^)/3'
_refine_ls_weighting_scheme calc
_refine_ls_wR_factor_gt 0.0737
_refine_ls_wR_factor_ref 0.0795
_reflns_number_gt 3256
_reflns_number_total 3775
_reflns_threshold_expression I>2\s(I)
_cod_data_source_file c3sc52913d.txt
_cod_data_source_block l0272a
_cod_original_cell_volume 839.59(11)
_cod_original_sg_symbol_H-M 'P 21'
_cod_database_code 1513860

loop_
_symmetry_equiv_pos_as_xyz
'x, y, z'
'-x, y+1/2, -z'

loop_
_atom_site_label
_atom_site_type_symbol
_atom_site_fract_x
_atom_site_fract_y
_atom_site_fract_z
_atom_site_U_iso_or_equiv
_atom_site_adp_type
_atom_site_occupancy
_atom_site_symmetry_multiplicity
_atom_site_calc_flag
_atom_site_refinement_flags
P1 P 0.51913(5) 0.33353(4) 0.17776(5) 0.02605(11) Uani 1 1 d .
O1 O 0.48306(17) 0.19367(12) 0.12593(15) 0.0350(3) Uani 1 1 d .
O2 O 0.47513(17) 0.57926(12) 0.08156(15) 0.0343(3) Uani 1 1 d .
H2 H 0.479(3) 0.624(2) 0.014(3) 0.045(7) Uiso 1 1 d .
C1 C 0.4236(2) 0.45025(16) 0.0284(2) 0.0303(4) Uani 1 1 d .
H1 H 0.4695 0.4306 -0.0428 0.036 Uiso 1 1 calc R
C2 C 0.2357(2) 0.43315(18) -0.0440(2) 0.0307(4) Uani 1 1 d .
C3 C 0.1282(2) 0.52249(18) -0.0243(2) 0.0316(4) Uani 1 1 d .
H3 H 0.1731 0.5965 0.0359 0.038 Uiso 1 1 calc R
C4 C -0.0442(2) 0.5052(2) -0.0915(2) 0.0357(4) Uani 1 1 d .
H4 H -0.1155 0.5690 -0.0786 0.043 Uiso 1 1 calc R
C5 C -0.1145(2) 0.39633(19) -0.1772(2) 0.0387(5) Uani 1 1 d .
C6 C -0.0060(3) 0.30635(19) -0.1960(2) 0.0454(5) Uani 1 1 d .
H6 H -0.0510 0.2311 -0.2542 0.055 Uiso 1 1 calc R
C7 C 0.1653(2) 0.3241(2) -0.13179(19) 0.0408(4) Uani 1 1 d .
H7 H 0.2363 0.2617 -0.1473 0.049 Uiso 1 1 calc R
C8 C -0.3024(3) 0.3756(2) -0.2468(2) 0.0500(6) Uani 1 1 d .
H8A H -0.3412 0.3716 -0.3503 0.075 Uiso 1 1 calc R
H8B H -0.3577 0.4489 -0.2223 0.075 Uiso 1 1 calc R
H8C H -0.3298 0.2927 -0.2129 0.075 Uiso 1 1 calc R
C9 C 0.4278(2) 0.36702(16) 0.30094(18) 0.0238(4) Uani 1 1 d .
C10 C 0.4114(2) 0.49417(18) 0.3454(2) 0.0311(4) Uani 1 1 d .
H10 H 0.4504 0.5679 0.3116 0.037 Uiso 1 1 calc R
C11 C 0.3382(2) 0.5123(2) 0.4388(2) 0.0375(5) Uani 1 1 d .
H11 H 0.3264 0.5988 0.4683 0.045 Uiso 1 1 calc R
C12 C 0.2824(2) 0.4064(2) 0.4893(2) 0.0401(5) Uani 1 1 d .
H12 H 0.2338 0.4197 0.5545 0.048 Uiso 1 1 calc R
C13 C 0.2971(2) 0.2802(2) 0.4451(2) 0.0394(5) Uani 1 1 d .
H13 H 0.2580 0.2070 0.4797 0.047 Uiso 1 1 calc R
C14 C 0.3686(2) 0.26046(18) 0.3505(2) 0.0304(4) Uani 1 1 d .
H14 H 0.3771 0.1738 0.3194 0.036 Uiso 1 1 calc R
C15 C 0.7475(2) 0.36461(17) 0.2656(2) 0.0310(4) Uani 1 1 d .
C16 C 0.8268(3) 0.2420(2) 0.3557(3) 0.0458(6) Uani 1 1 d .
H16A H 0.7949 0.1636 0.2949 0.069 Uiso 1 1 calc R
H16B H 0.7871 0.2332 0.4304 0.069 Uiso 1 1 calc R
H16C H 0.9491 0.2510 0.3992 0.069 Uiso 1 1 calc R
C17 C 0.8106(3) 0.3795(2) 0.1487(2) 0.0428(5) Uani 1 1 d .
H17A H 0.9334 0.3801 0.1922 0.064 Uiso 1 1 calc R
H17B H 0.7688 0.4625 0.0975 0.064 Uiso 1 1 calc R
H17C H 0.7697 0.3056 0.0821 0.064 Uiso 1 1 calc R
C18 C 0.7953(2) 0.4877(2) 0.3611(2) 0.0385(5) Uani 1 1 d .
H18A H 0.7688 0.4731 0.4427 0.058 Uiso 1 1 calc R
H18B H 0.7320 0.5638 0.3065 0.058 Uiso 1 1 calc R
H18C H 0.9156 0.5047 0.3948 0.058 Uiso 1 1 calc R

loop_
_atom_site_aniso_label
_atom_site_aniso_U_11
_atom_site_aniso_U_22
_atom_site_aniso_U_33
_atom_site_aniso_U_23
_atom_site_aniso_U_13
_atom_site_aniso_U_12
P1 0.0335(2) 0.01852(19) 0.0323(2) -0.0007(2) 0.01994(18) -0.00072(19)
O1 0.0456(8) 0.0222(7) 0.0447(9) -0.0053(6) 0.0263(7) -0.0016(6)
O2 0.0459(8) 0.0223(6) 0.0362(8) 0.0026(6) 0.0188(7) -0.0069(6)
C1 0.0425(11) 0.0241(9) 0.0280(10) -0.0010(7) 0.0185(9) -0.0027(7)
C2 0.0395(10) 0.0255(9) 0.0276(9) 0.0024(7) 0.0148(8) -0.0020(8)
C3 0.0417(11) 0.0230(9) 0.0315(10) 0.0014(7) 0.0167(9) -0.0034(7)
C4 0.0414(11) 0.0293(9) 0.0361(11) 0.0065(8) 0.0161(9) 0.0019(8)
C5 0.0418(11) 0.0317(11) 0.0324(11) 0.0057(9) 0.0059(9) -0.0027(8)
C6 0.0494(12) 0.0300(13) 0.0394(12) -0.0058(8) 0.0017(9) -0.0037(8)
C7 0.0471(10) 0.0339(10) 0.0356(10) -0.0073(10) 0.0118(8) 0.0021(10)
C8 0.0426(11) 0.0433(12) 0.0492(14) 0.0057(10) 0.0049(10) -0.0047(9)
C9 0.0236(7) 0.0256(9) 0.0229(8) 0.0016(6) 0.0104(7) 0.0019(6)
C10 0.0327(10) 0.0270(9) 0.0355(11) -0.0017(8) 0.0164(8) 0.0021(8)
C11 0.0325(10) 0.0416(11) 0.0389(12) -0.0087(9) 0.0156(9) 0.0046(8)
C12 0.0287(10) 0.0609(14) 0.0352(12) 0.0020(10) 0.0178(9) 0.0062(9)
C13 0.0304(10) 0.0468(12) 0.0449(13) 0.0155(9) 0.0198(10) 0.0019(9)
C14 0.0279(9) 0.0243(9) 0.0389(12) 0.0057(8) 0.0141(9) 0.0020(7)
C15 0.0342(9) 0.0264(10) 0.0398(11) 0.0034(7) 0.0228(8) 0.0024(7)
C16 0.0340(11) 0.0418(13) 0.0655(16) 0.0177(11) 0.0246(11) 0.0057(9)
C17 0.0426(11) 0.0446(11) 0.0542(13) -0.0008(10) 0.0332(10) -0.0036(9)
C18 0.0330(10) 0.0387(11) 0.0458(13) -0.0035(10) 0.0186(10) -0.0042(9)

loop_
_atom_type_symbol
_atom_type_description
_atom_type_scat_dispersion_real
_atom_type_scat_dispersion_imag
_atom_type_scat_source
C C 0.0033 0.0016 'International Tables Vol C Tables 4.2.6.8 and 6.1.1.4'
H H 0.0000 0.0000 'International Tables Vol C Tables 4.2.6.8 and 6.1.1.4'
O O 0.0106 0.0060 'International Tables Vol C Tables 4.2.6.8 and 6.1.1.4'
P P 0.1023 0.0942 'International Tables Vol C Tables 4.2.6.8 and 6.1.1.4'

loop_
_geom_angle_atom_site_label_1
_geom_angle_atom_site_label_2
_geom_angle_atom_site_label_3
_geom_angle
O1 P1 C9 109.91(7)
O1 P1 C1 110.68(8)
C9 P1 C1 106.96(8)
O1 P1 C15 111.00(8)
C9 P1 C15 109.61(8)
C1 P1 C15 108.58(8)
C1 O2 H2 107.1(16)
O2 C1 C2 113.74(15)
O2 C1 P1 107.96(13)
C2 C1 P1 111.01(12)
O2 C1 H1 108.0
C2 C1 H1 108.0
P1 C1 H1 108.0
C3 C2 C7 118.05(17)
C3 C2 C1 121.60(17)
C7 C2 C1 120.35(16)
C2 C3 C4 120.86(17)
C2 C3 H3 119.6
C4 C3 H3 119.6
C3 C4 C5 121.27(19)
C3 C4 H4 119.4
C5 C4 H4 119.4
C4 C5 C6 117.68(18)
C4 C5 C8 121.17(19)
C6 C5 C8 121.15(18)
C7 C6 C5 121.41(18)
C7 C6 H6 119.3
C5 C6 H6 119.3
C6 C7 C2 120.71(19)
C6 C7 H7 119.6
C2 C7 H7 119.6
C5 C8 H8A 109.5
C5 C8 H8B 109.5
H8A C8 H8B 109.5
C5 C8 H8C 109.5
H8A C8 H8C 109.5
H8B C8 H8C 109.5
C14 C9 C10 119.30(16)
C14 C9 P1 117.62(13)
C10 C9 P1 123.07(13)
C11 C10 C9 119.79(18)
C11 C10 H10 120.1
C9 C10 H10 120.1
C12 C11 C10 120.65(19)
C12 C11 H11 119.7
C10 C11 H11 119.7
C11 C12 C13 119.95(17)
C11 C12 H12 120.0
C13 C12 H12 120.0
C12 C13 C14 120.14(17)
C12 C13 H13 119.9
C14 C13 H13 119.9
C13 C14 C9 120.15(18)
C13 C14 H14 119.9
C9 C14 H14 119.9
C16 C15 C18 109.60(16)
C16 C15 C17 109.67(15)
C18 C15 C17 109.60(15)
C16 C15 P1 106.36(12)
C18 C15 P1 113.60(12)
C17 C15 P1 107.92(13)
C15 C16 H16A 109.5
C15 C16 H16B 109.5
H16A C16 H16B 109.5
C15 C16 H16C 109.5
H16A C16 H16C 109.5
H16B C16 H16C 109.5
C15 C17 H17A 109.5
C15 C17 H17B 109.5
H17A C17 H17B 109.5
C15 C17 H17C 109.5
H17A C17 H17C 109.5
H17B C17 H17C 109.5
C15 C18 H18A 109.5
C15 C18 H18B 109.5
H18A C18 H18B 109.5
C15 C18 H18C 109.5
H18A C18 H18C 109.5
H18B C18 H18C 109.5

loop_
_geom_bond_atom_site_label_1
_geom_bond_atom_site_label_2
_geom_bond_distance
P1 O1 1.5034(13)
P1 C9 1.8058(16)
P1 C1 1.8463(19)
P1 C15 1.8501(19)
O2 C1 1.419(2)
O2 H2 0.85(2)
C1 C2 1.510(3)
C1 H1 1.0000
C2 C3 1.387(3)
C2 C7 1.400(3)
C3 C4 1.388(3)
C3 H3 0.9500
C4 C5 1.388(3)
C4 H4 0.9500
C5 C6 1.393(3)
C5 C8 1.514(3)
C6 C7 1.379(3)
C6 H6 0.9500
C7 H7 0.9500
C8 H8A 0.9800
C8 H8B 0.9800
C8 H8C 0.9800
C9 C14 1.390(2)
C9 C10 1.398(2)
C10 C11 1.384(3)
C10 H10 0.9500
C11 C12 1.373(3)
C11 H11 0.9500
C12 C13 1.384(3)
C12 H12 0.9500
C13 C14 1.386(3)
C13 H13 0.9500
C14 H14 0.9500
C15 C16 1.536(3)
C15 C18 1.538(3)
C15 C17 1.538(2)
C16 H16A 0.9800
C16 H16B 0.9800
C16 H16C 0.9800
C17 H17A 0.9800
C17 H17B 0.9800
C17 H17C 0.9800
C18 H18A 0.9800
C18 H18B 0.9800
C18 H18C 0.9800

loop_
_geom_hbond_atom_site_label_D
_geom_hbond_atom_site_label_H
_geom_hbond_atom_site_label_A
_geom_hbond_distance_DH
_geom_hbond_distance_HA
_geom_hbond_distance_DA
_geom_hbond_angle_DHA
_geom_hbond_site_symmetry_A
O2 H2 O1 0.85(2) 1.77(3) 2.6042(19) 168(2) 2_655

loop_
_geom_torsion_atom_site_label_1
_geom_torsion_atom_site_label_2
_geom_torsion_atom_site_label_3
_geom_torsion_atom_site_label_4
_geom_torsion
O1 P1 C1 O2 -174.54(11)
C9 P1 C1 O2 65.75(14)
C15 P1 C1 O2 -52.46(14)
O1 P1 C1 C2 60.17(14)
C9 P1 C1 C2 -59.55(14)
C15 P1 C1 C2 -177.76(12)
O2 C1 C2 C3 -17.0(2)
P1 C1 C2 C3 104.97(17)
O2 C1 C2 C7 164.07(17)
P1 C1 C2 C7 -73.9(2)
C7 C2 C3 C4 -0.9(3)
C1 C2 C3 C4 -179.88(17)
C2 C3 C4 C5 1.8(3)
C3 C4 C5 C6 -1.3(3)
C3 C4 C5 C8 178.15(17)
C4 C5 C6 C7 0.1(3)
C8 C5 C6 C7 -179.4(2)
C5 C6 C7 C2 0.7(3)
C3 C2 C7 C6 -0.3(3)
C1 C2 C7 C6 178.66(18)
O1 P1 C9 C14 11.61(16)
C1 P1 C9 C14 131.81(14)
C15 P1 C9 C14 -110.65(14)
O1 P1 C9 C10 -167.04(14)
C1 P1 C9 C10 -46.83(17)
C15 P1 C9 C10 70.70(16)
C14 C9 C10 C11 0.6(3)
P1 C9 C10 C11 179.22(14)
C9 C10 C11 C12 0.5(3)
C10 C11 C12 C13 -0.9(3)
C11 C12 C13 C14 0.3(3)
C12 C13 C14 C9 0.8(3)
C10 C9 C14 C13 -1.2(3)
P1 C9 C14 C13 -179.95(15)
O1 P1 C15 C16 -41.08(15)
C9 P1 C15 C16 80.52(15)
C1 P1 C15 C16 -162.96(13)
O1 P1 C15 C18 -161.73(13)
C9 P1 C15 C18 -40.12(15)
C1 P1 C15 C18 76.39(15)
O1 P1 C15 C17 76.53(14)
C9 P1 C15 C17 -161.86(12)
C1 P1 C15 C17 -45.35(15)
